data_7103436
loop_
_publ_author_name
'Punniyamurthy, Tharmalingam'
'Mayr, Monika'
'Dorofeev, Alexander S'
'Bataille, Carole J R'
'Gosiewska, Silvia'
'Nguyen, Bao'
'Cowley, Andrew R'
'Brown, John M'

_publ_section_title
;
 Enantiomerically pure bicyclo[3.3.1]nona-2,6-diene as the sole source
 of enantioselectivity in BIPHEP-Rh asymmetric hydrogenation.
;
_journal_issue 41
_journal_name_full 'Chemical communications (Cambridge, England)'
_journal_page_first 5092
_journal_page_last 5094
_journal_paper_doi 10.1039/b807669c
_journal_year 2008
_chemical_compound_source
;
synthesis as described
;
_chemical_formula_moiety ' C45 H40 P2 Rh, C F3 O3 S, C H2 Cl2 '
_chemical_formula_sum 'C47 H42 Cl2 F3 O3 P2 Rh S'
_chemical_formula_weight 979.67
_chemical_name_common
;
Rhodium(1+)((2,3,6,7-eta)(rac-bicyclo(3.3.1)nona-2.6-diene)
(rac-bis-2,2-diphenylphosphinobiphenyl)PF6(1-).
;
_chemical_name_systematic
;
Rhodium(1+)[(2,3,6,7-eta)(rac-bicyclo[3.3.1]nona-2.6-diene)
(rac-bis-2,2-diphenylphosphinobiphenyl)PF6(1-).
;
_space_group_IT_number 14
_symmetry_cell_setting monoclinic
_symmetry_space_group_name_Hall '-P 2yn'
_symmetry_space_group_name_H-M 'P 1 21/n 1'
_atom_sites_solution_hydrogens geom
_atom_sites_solution_primary direct
_cell_angle_alpha 90
_cell_angle_beta 96.1711(9)
_cell_angle_gamma 90
_cell_formula_units_Z 4
_cell_length_a 14.1068(2)
_cell_length_b 14.0628(2)
_cell_length_c 21.3831(3)
_cell_measurement_reflns_used 44152
_cell_measurement_temperature 150
_cell_measurement_theta_max 28
_cell_measurement_theta_min 5
_cell_volume 4217.42(10)
_computing_cell_refinement
;
KappaCCD software 'DENZO' (Otwinowski & Minor, 1996)
;
_computing_data_collection
;
KappaCCD software 'Collect' (Nonius, 2000)
;
_computing_data_reduction
;
KappaCCD software 'DENZO' (Otwinowski & Minor, 1996)
;
_computing_publication_material
;
CRYSTALS (Watkin et al, 2001)
;
_computing_structure_refinement
;
CRYSTALS (Watkin et al, 2001)
;
_computing_structure_solution 'SIR92 (Giacovazzo et al, 1992)'
_diffrn_ambient_temperature 150
_diffrn_measured_fraction_theta_full 1.000
_diffrn_measured_fraction_theta_max 1.000
_diffrn_measurement_device_type
;
Nonius KappaCCD
;
_diffrn_measurement_method \w
_diffrn_radiation_monochromator graphite
_diffrn_radiation_type 'Mo K\a'
_diffrn_radiation_wavelength 0.71073
_diffrn_reflns_av_R_equivalents 0.066
_diffrn_reflns_limit_h_max 18
_diffrn_reflns_limit_h_min -18
_diffrn_reflns_limit_k_max 17
_diffrn_reflns_limit_k_min -18
_diffrn_reflns_limit_l_max 27
_diffrn_reflns_limit_l_min -27
_diffrn_reflns_number 44152
_diffrn_reflns_theta_full 27.453
_diffrn_reflns_theta_max 27.453
_diffrn_reflns_theta_min 5.142
_diffrn_standards_decay_% 0.00
_diffrn_standards_interval_count 0
_diffrn_standards_interval_time 0
_diffrn_standards_number 0
_exptl_absorpt_coefficient_mu 0.713
_exptl_absorpt_correction_T_max 0.91
_exptl_absorpt_correction_T_min 0.85
_exptl_absorpt_correction_type multi-scan
_exptl_absorpt_process_details
;
Denzo/Scalepack (Otwinowski & Minor, 1996)
;
_exptl_crystal_colour ' orange '
_exptl_crystal_density_diffrn 1.543
_exptl_crystal_description ' block '
_exptl_crystal_F_000 2000
_exptl_crystal_size_max 0.22
_exptl_crystal_size_mid 0.16
_exptl_crystal_size_min 0.14
_exptl_crystal_thermal_history
;
The material was crystallised at ambient temperature. A suitable crystal
was cooled rapidly to 150K for single-crystal X-ray diffraction analysis.
;
_refine_diff_density_max 0.68
_refine_diff_density_min -0.64
_refine_ls_extinction_method None
_refine_ls_goodness_of_fit_ref 1.1079
_refine_ls_hydrogen_treatment mixed
_refine_ls_matrix_type full
_refine_ls_number_parameters 548
_refine_ls_number_reflns 6023
_refine_ls_number_restraints 0
_refine_ls_R_factor_all 0.0684
_refine_ls_R_factor_gt 0.0360
_refine_ls_shift/su_max 0.032936
_refine_ls_structure_factor_coef F
_refine_ls_weighting_details
;
Method, part 1, Chebychev polynomial, (Watkin, 1994, Prince, 1982)
[weight] = 1.0/[A~0~*T~0~(x)+A~1~*T~1~(x) ... +A~n-1~]*T~n-1~(x)]
where A~i~ are the Chebychev coefficients listed below and x= Fcalc/Fmax
Method = Robust Weighting (Prince, 1982)
W = [weight] * [1-(deltaF/6*sigmaF)^2^]^2^
A~i~ are:
0.340 0.128 0.146
;
_refine_ls_weighting_scheme calc
_refine_ls_wR_factor_all 0.0676
_refine_ls_wR_factor_gt 0.0403
_refine_ls_wR_factor_ref 0.0403
_reflns_limit_h_max 18
_reflns_limit_h_min -18
_reflns_limit_k_max 18
_reflns_limit_k_min 0
_reflns_limit_l_max 27
_reflns_limit_l_min 0
_reflns_number_gt 6023
_reflns_number_total 9574
_reflns_threshold_expression I>3.00u(I)
_cod_data_source_file b807669c.txt
_cod_data_source_block arc1270
_cod_depositor_comments
;
The following automatic conversions were performed:
'_symmetry_cell_setting' value 'Monoclinic' changed to 'monoclinic'
according to '/home/saulius/struct/CIF-dictionaries/cif_core.dic'
dictionary named 'cif_core.dic' version 2.4.1 from 2010-06-29.

Automatic conversion script
Id: cif_fix_enum 1527 2010-12-29 10:47:43Z saulius 
;
_cod_original_sg_symbol_H-M 'P 1 21/n 1 '
_cod_original_formula_sum ' C47 H42 Cl2 F3 O3 P2 Rh S '
_cod_database_code 7103436

loop_
_symmetry_equiv_pos_as_xyz
x,y,z
-x,-y,-z
-x+1/2,y+1/2,-z+1/2
x+1/2,-y+1/2,z+1/2

loop_
_atom_site_label
_atom_site_type_symbol
_atom_site_fract_x
_atom_site_fract_y
_atom_site_fract_z
_atom_site_U_iso_or_equiv
_atom_site_occupancy
_atom_site_adp_type
Rh1 Rh 0.232158(17) 0.321314(18) 0.335042(11) 0.0210 1.0000 Uani
C1 C 0.1426(2) 0.3502(3) 0.19683(15) 0.0284 1.0000 Uani
C2 C 0.1188(2) 0.2908(3) 0.25225(15) 0.0280 1.0000 Uani
C3 C 0.1646(3) 0.2067(3) 0.27054(16) 0.0286 1.0000 Uani
C4 C 0.2471(3) 0.1704(2) 0.23831(15) 0.0295 1.0000 Uani
C5 C 0.2884(2) 0.2538(2) 0.20516(15) 0.0270 1.0000 Uani
C6 C 0.3245(2) 0.3278(3) 0.25362(15) 0.0259 1.0000 Uani
C7 C 0.2830(3) 0.4147(2) 0.25966(15) 0.0269 1.0000 Uani
C8 C 0.1916(3) 0.4420(3) 0.22143(16) 0.0309 1.0000 Uani
C9 C 0.2099(3) 0.2963(2) 0.15815(15) 0.0285 1.0000 Uani
P1 P 0.14486(6) 0.26289(6) 0.41081(4) 0.0215 1.0000 Uani
C10 C 0.1427(2) 0.3254(2) 0.48611(14) 0.0234 1.0000 Uani
C11 C 0.0610(2) 0.3709(3) 0.50224(16) 0.0292 1.0000 Uani
C12 C 0.0599(3) 0.4167(3) 0.55996(17) 0.0316 1.0000 Uani
C13 C 0.1390(3) 0.4139(3) 0.60367(17) 0.0332 1.0000 Uani
C14 C 0.2204(3) 0.3679(3) 0.58844(16) 0.0328 1.0000 Uani
C15 C 0.2257(2) 0.3255(3) 0.52956(15) 0.0256 1.0000 Uani
C16 C 0.0186(2) 0.2504(2) 0.38175(15) 0.0259 1.0000 Uani
C17 C -0.0321(2) 0.3318(3) 0.36049(16) 0.0290 1.0000 Uani
C18 C -0.1280(2) 0.3249(3) 0.33556(17) 0.0344 1.0000 Uani
C19 C -0.1722(3) 0.2370(3) 0.33011(19) 0.0385 1.0000 Uani
C20 C -0.1220(3) 0.1562(3) 0.34909(19) 0.0386 1.0000 Uani
C21 C -0.0267(2) 0.1622(3) 0.37509(17) 0.0315 1.0000 Uani
C22 C 0.1856(2) 0.1453(2) 0.43831(15) 0.0247 1.0000 Uani
C23 C 0.1407(3) 0.0983(3) 0.48474(16) 0.0303 1.0000 Uani
C24 C 0.1774(3) 0.0120(3) 0.50877(17) 0.0381 1.0000 Uani
C25 C 0.2591(3) -0.0253(3) 0.48880(17) 0.0408 1.0000 Uani
C26 C 0.3052(3) 0.0215(3) 0.44335(17) 0.0352 1.0000 Uani
C27 C 0.2682(2) 0.1067(2) 0.41785(15) 0.0266 1.0000 Uani
P2 P 0.33373(6) 0.39618(6) 0.41138(4) 0.0217 1.0000 Uani
C28 C 0.3787(2) 0.3148(2) 0.47524(14) 0.0242 1.0000 Uani
C29 C 0.4699(2) 0.2764(3) 0.47650(17) 0.0320 1.0000 Uani
C30 C 0.5009(3) 0.2034(3) 0.51737(18) 0.0370 1.0000 Uani
C31 C 0.4411(3) 0.1679(3) 0.55877(17) 0.0352 1.0000 Uani
C32 C 0.3523(3) 0.2088(3) 0.56098(16) 0.0310 1.0000 Uani
C33 C 0.3187(2) 0.2819(2) 0.51962(15) 0.0249 1.0000 Uani
C34 C 0.4389(2) 0.4496(2) 0.38136(15) 0.0250 1.0000 Uani
C35 C 0.5016(2) 0.3940(3) 0.35050(15) 0.0295 1.0000 Uani
C36 C 0.5708(3) 0.4359(3) 0.31801(17) 0.0363 1.0000 Uani
C37 C 0.5784(3) 0.5338(3) 0.31531(17) 0.0417 1.0000 Uani
C38 C 0.5186(3) 0.5903(3) 0.34714(18) 0.0384 1.0000 Uani
C39 C 0.4493(2) 0.5492(3) 0.38009(16) 0.0308 1.0000 Uani
C40 C 0.2826(2) 0.4989(2) 0.44796(15) 0.0252 1.0000 Uani
C41 C 0.3205(2) 0.5339(3) 0.50645(16) 0.0302 1.0000 Uani
C42 C 0.2848(3) 0.6169(3) 0.52993(18) 0.0368 1.0000 Uani
C43 C 0.2117(3) 0.6663(3) 0.49546(19) 0.0358 1.0000 Uani
C44 C 0.1739(3) 0.6312(3) 0.43752(18) 0.0340 1.0000 Uani
C45 C 0.2080(2) 0.5473(3) 0.41392(16) 0.0278 1.0000 Uani
S1 S 0.52481(7) 0.11922(8) 0.28099(5) 0.0421 1.0000 Uani
O1 O 0.5768(3) 0.2070(2) 0.2822(2) 0.0690 1.0000 Uani
O2 O 0.4627(2) 0.1079(3) 0.32996(16) 0.0632 1.0000 Uani
O3 O 0.4865(2) 0.0883(3) 0.21930(14) 0.0559 1.0000 Uani
C46 C 0.6180(3) 0.0322(3) 0.30245(18) 0.0370 1.0000 Uani
F1 F 0.5842(2) -0.05602(19) 0.30024(15) 0.0668 1.0000 Uani
F2 F 0.68674(16) 0.0371(2) 0.26448(11) 0.0494 1.0000 Uani
F3 F 0.6595(2) 0.0460(2) 0.36092(12) 0.0654 1.0000 Uani
C47 C 0.5523(4) 0.3159(4) 0.1511(3) 0.0759 1.0000 Uani
Cl1 Cl 0.65980(9) 0.37591(10) 0.16766(6) 0.0593 1.0000 Uani
Cl2 Cl 0.46298(9) 0.38261(10) 0.10886(7) 0.0661 1.0000 Uani
H11 H 0.0822 0.3648 0.1696 0.0333 1.0000 Uiso
H21 H 0.062(3) 0.306(2) 0.2681(16) 0.020(8) 1.0000 Uiso
H31 H 0.136(3) 0.166(3) 0.2970(18) 0.028(10) 1.0000 Uiso
H41 H 0.2968 0.1429 0.2701 0.0352 1.0000 Uiso
H42 H 0.2246 0.1204 0.2069 0.0352 1.0000 Uiso
H51 H 0.3426 0.2324 0.1821 0.0324 1.0000 Uiso
H61 H 0.385(2) 0.316(2) 0.2721(15) 0.017(8) 1.0000 Uiso
H71 H 0.319(3) 0.465(3) 0.2810(18) 0.033(10) 1.0000 Uiso
H81 H 0.1495 0.4772 0.2483 0.0370 1.0000 Uiso
H82 H 0.2054 0.4831 0.1854 0.0370 1.0000 Uiso
H91 H 0.2384 0.3407 0.1288 0.0339 1.0000 Uiso
H92 H 0.1747 0.2445 0.1334 0.0339 1.0000 Uiso
H111 H 0.0020 0.3707 0.4718 0.0352 1.0000 Uiso
H121 H 0.0015 0.4516 0.5697 0.0383 1.0000 Uiso
H131 H 0.1377 0.4446 0.6458 0.0403 1.0000 Uiso
H141 H 0.2773 0.3648 0.6206 0.0394 1.0000 Uiso
H171 H 0.0002 0.3952 0.3631 0.0346 1.0000 Uiso
H181 H -0.1645 0.3836 0.3217 0.0407 1.0000 Uiso
H191 H -0.2405 0.2322 0.3124 0.0456 1.0000 Uiso
H201 H -0.1539 0.0927 0.3443 0.0457 1.0000 Uiso
H211 H 0.0091 0.1031 0.3889 0.0372 1.0000 Uiso
H231 H 0.0827 0.1264 0.5006 0.0361 1.0000 Uiso
H241 H 0.1440 -0.0231 0.5407 0.0454 1.0000 Uiso
H251 H 0.2856 -0.0864 0.5071 0.0482 1.0000 Uiso
H261 H 0.3647 -0.0058 0.4291 0.0418 1.0000 Uiso
H271 H 0.3008 0.1402 0.3849 0.0315 1.0000 Uiso
H291 H 0.5142 0.3020 0.4471 0.0385 1.0000 Uiso
H301 H 0.5665 0.1766 0.5168 0.0441 1.0000 Uiso
H311 H 0.4617 0.1132 0.5869 0.0415 1.0000 Uiso
H321 H 0.3108 0.1857 0.5929 0.0366 1.0000 Uiso
H351 H 0.4965 0.3231 0.3518 0.0351 1.0000 Uiso
H361 H 0.6153 0.3951 0.2964 0.0436 1.0000 Uiso
H371 H 0.6268 0.5637 0.2906 0.0499 1.0000 Uiso
H381 H 0.5254 0.6611 0.3463 0.0455 1.0000 Uiso
H391 H 0.4067 0.5905 0.4030 0.0364 1.0000 Uiso
H411 H 0.3735 0.4990 0.5315 0.0359 1.0000 Uiso
H421 H 0.3120 0.6414 0.5720 0.0442 1.0000 Uiso
H431 H 0.1866 0.7266 0.5123 0.0438 1.0000 Uiso
H441 H 0.1215 0.6667 0.4124 0.0412 1.0000 Uiso
H451 H 0.1790 0.5218 0.3726 0.0335 1.0000 Uiso
H471 H 0.5292 0.2965 0.1918 0.0875 1.0000 Uiso
H472 H 0.5641 0.2579 0.1260 0.0875 1.0000 Uiso

loop_
_atom_site_aniso_label
_atom_site_aniso_U_11
_atom_site_aniso_U_22
_atom_site_aniso_U_33
_atom_site_aniso_U_23
_atom_site_aniso_U_13
_atom_site_aniso_U_12
Rh1 0.02042(11) 0.02270(12) 0.01940(11) 0.00003(11) -0.00018(8) -0.00168(11)
C1 0.0298(17) 0.0308(18) 0.0226(15) 0.0015(13) -0.0064(13) 0.0056(14)
C2 0.0230(16) 0.0384(19) 0.0215(15) -0.0040(14) -0.0021(13) -0.0045(14)
C3 0.0313(17) 0.0303(18) 0.0236(16) -0.0013(13) 0.0001(14) -0.0102(14)
C4 0.0374(18) 0.0227(17) 0.0279(16) -0.0063(14) 0.0006(14) -0.0015(15)
C5 0.0295(17) 0.0267(17) 0.0247(16) -0.0035(13) 0.0025(13) 0.0010(14)
C6 0.0200(15) 0.0355(18) 0.0224(14) 0.0004(14) 0.0027(12) -0.0050(15)
C7 0.0350(18) 0.0230(17) 0.0227(16) 0.0020(13) 0.0028(13) -0.0075(14)
C8 0.042(2) 0.0259(18) 0.0246(16) 0.0052(14) 0.0024(14) 0.0031(15)
C9 0.0365(19) 0.0267(18) 0.0215(15) -0.0023(12) -0.0001(14) -0.0027(14)
P1 0.0198(4) 0.0229(4) 0.0214(4) 0.0001(3) 0.0007(3) -0.0016(3)
C10 0.0236(14) 0.0205(15) 0.0260(15) -0.0018(14) 0.0021(12) -0.0003(14)
C11 0.0279(16) 0.0311(19) 0.0289(17) 0.0013(14) 0.0042(14) 0.0016(15)
C12 0.0297(17) 0.0285(18) 0.0376(19) -0.0040(15) 0.0087(15) 0.0009(15)
C13 0.0373(19) 0.0345(19) 0.0290(17) -0.0101(15) 0.0092(15) -0.0066(16)
C14 0.0308(18) 0.041(2) 0.0266(17) -0.0067(15) 0.0027(14) -0.0048(16)
C15 0.0248(15) 0.0273(16) 0.0250(15) 0.0004(14) 0.0045(12) -0.0049(14)
C16 0.0244(15) 0.0292(17) 0.0240(15) -0.0012(13) 0.0019(12) -0.0032(14)
C17 0.0226(15) 0.0293(18) 0.0346(17) 0.0004(15) 0.0008(13) -0.0013(14)
C18 0.0222(15) 0.043(2) 0.0367(18) 0.0015(18) -0.0034(13) 0.0031(17)
C19 0.0222(17) 0.050(2) 0.041(2) 0.0017(18) -0.0035(15) -0.0038(17)
C20 0.0289(18) 0.044(2) 0.041(2) 0.0010(17) -0.0044(15) -0.0135(16)
C21 0.0267(16) 0.033(2) 0.0334(18) 0.0018(15) -0.0030(14) -0.0072(15)
C22 0.0250(16) 0.0265(16) 0.0215(15) -0.0038(13) -0.0023(12) -0.0030(13)
C23 0.0335(18) 0.0300(18) 0.0267(17) 0.0002(14) -0.0002(14) -0.0042(15)
C24 0.053(2) 0.033(2) 0.0272(18) 0.0043(15) 0.0010(16) -0.0049(18)
C25 0.060(3) 0.032(2) 0.0291(18) 0.0010(15) -0.0042(17) 0.0127(19)
C26 0.044(2) 0.0328(19) 0.0278(17) -0.0064(15) -0.0019(15) 0.0121(17)
C27 0.0317(17) 0.0287(17) 0.0184(14) -0.0025(13) -0.0019(13) 0.0024(14)
P2 0.0190(4) 0.0246(4) 0.0211(4) 0.0000(3) 0.0002(3) -0.0003(3)
C28 0.0245(15) 0.0263(16) 0.0206(14) -0.0022(13) -0.0031(12) 0.0009(14)
C29 0.0241(16) 0.039(2) 0.0327(18) 0.0058(16) 0.0045(14) -0.0002(15)
C30 0.0293(18) 0.043(2) 0.038(2) 0.0055(16) -0.0009(15) 0.0087(16)
C31 0.0328(18) 0.043(2) 0.0284(17) 0.0086(16) -0.0057(14) 0.0025(17)
C32 0.0300(17) 0.039(2) 0.0224(15) 0.0041(14) -0.0043(13) -0.0033(15)
C33 0.0217(15) 0.0296(17) 0.0225(15) -0.0034(13) -0.0023(12) -0.0027(13)
C34 0.0187(14) 0.0325(18) 0.0228(15) -0.0006(13) -0.0022(12) -0.0039(13)
C35 0.0234(16) 0.041(2) 0.0235(16) -0.0009(14) -0.0008(13) -0.0020(15)
C36 0.0248(17) 0.054(2) 0.0303(18) -0.0070(17) 0.0035(14) -0.0096(17)
C37 0.035(2) 0.063(3) 0.0268(18) 0.0028(18) 0.0011(15) -0.021(2)
C38 0.0334(19) 0.043(2) 0.037(2) 0.0051(17) -0.0021(16) -0.0155(17)
C39 0.0248(16) 0.035(2) 0.0310(18) 0.0009(15) -0.0028(14) -0.0038(15)
C40 0.0226(15) 0.0264(16) 0.0270(16) 0.0008(13) 0.0044(13) -0.0039(13)
C41 0.0272(17) 0.0315(18) 0.0312(17) -0.0029(14) -0.0001(14) 0.0014(15)
C42 0.041(2) 0.037(2) 0.0333(19) -0.0068(16) 0.0051(16) -0.0023(17)
C43 0.0368(19) 0.0268(19) 0.046(2) -0.0019(16) 0.0144(16) 0.0026(16)
C44 0.0302(18) 0.033(2) 0.040(2) 0.0081(16) 0.0094(15) 0.0055(15)
C45 0.0222(15) 0.0331(19) 0.0285(16) 0.0042(14) 0.0040(13) 0.0000(14)
S1 0.0303(5) 0.0466(6) 0.0492(6) -0.0011(5) 0.0038(4) 0.0008(4)
O1 0.060(2) 0.0375(18) 0.109(3) 0.0018(18) 0.008(2) 0.0012(16)
O2 0.0342(16) 0.100(3) 0.058(2) -0.0218(19) 0.0146(14) -0.0059(17)
O3 0.0337(15) 0.093(3) 0.0395(16) 0.0086(16) -0.0027(12) -0.0012(16)
C46 0.0357(19) 0.040(2) 0.0356(19) 0.0069(17) 0.0028(16) -0.0029(17)
F1 0.0725(19) 0.0386(15) 0.090(2) 0.0091(14) 0.0115(16) -0.0076(13)
F2 0.0343(12) 0.0661(17) 0.0488(14) 0.0005(12) 0.0094(10) 0.0065(12)
F3 0.0556(16) 0.101(2) 0.0364(13) 0.0065(14) -0.0106(12) 0.0006(16)
C47 0.082(4) 0.042(3) 0.095(4) 0.011(3) -0.032(3) -0.016(3)
Cl1 0.0576(7) 0.0696(8) 0.0542(6) -0.0117(6) 0.0230(5) -0.0112(6)
Cl2 0.0571(7) 0.0570(7) 0.0871(9) 0.0169(7) 0.0209(7) 0.0049(6)

loop_
_atom_type_symbol
_atom_type_scat_dispersion_real
_atom_type_scat_dispersion_imag
_atom_type_scat_Cromer_Mann_a1
_atom_type_scat_Cromer_Mann_b1
_atom_type_scat_Cromer_Mann_a2
_atom_type_scat_Cromer_Mann_b2
_atom_type_scat_Cromer_Mann_a3
_atom_type_scat_Cromer_Mann_b3
_atom_type_scat_Cromer_Mann_a4
_atom_type_scat_Cromer_Mann_b4
_atom_type_scat_Cromer_Mann_c
_atom_type_scat_source
'C ' 0.0033 0.0016 2.3100 20.8439 1.0200 10.2075 1.5886 0.5687 0.8650 51.6512 0.2156 International_Tables_Vol_IV_Table_2.2B
'H ' 0.0000 0.0000 0.4930 10.5109 0.3229 26.1257 0.1402 3.1424 0.0408 57.7998 0.0030 International_Tables_Vol_IV_Table_2.2B
'Cl ' 0.1484 0.1585 11.4604 0.0104 7.1964 1.1662 6.2556 18.5194 1.6455 47.7784 -9.5574 International_Tables_Vol_IV_Table_2.2B
'F ' 0.0171 0.0103 3.5392 10.2825 2.6412 4.2944 1.5170 0.2615 1.0243 26.1476 0.2776 International_Tables_Vol_IV_Table_2.2B
'O ' 0.0106 0.0060 3.0485 13.2771 2.2868 5.7011 1.5463 0.3239 0.8670 32.9089 0.2508 International_Tables_Vol_IV_Table_2.2B
'P ' 0.1023 0.0942 6.4345 1.9067 4.1791 27.1570 1.7800 0.5260 1.4908 68.1645 1.1149 International_Tables_Vol_IV_Table_2.2B
'Rh ' -1.1178 0.9187 19.2957 0.7515 14.3501 8.2176 4.7343 25.8749 1.2892 98.6062 5.3280 International_Tables_Vol_IV_Table_2.2B
'S ' 0.1246 0.1234 6.9053 1.4679 5.2034 22.2151 1.4379 0.2536 1.5863 56.1720 0.8669 International_Tables_Vol_IV_Table_2.2B

loop_
_geom_angle_atom_site_label_1
_geom_angle_site_symmetry_1
_geom_angle_atom_site_label_2
_geom_angle_site_symmetry_2
_geom_angle_atom_site_label_3
_geom_angle_site_symmetry_3
_geom_angle
_geom_angle_publ_flag
C2 . Rh1 . C3 . 35.32(13) yes
C2 . Rh1 . C6 . 80.03(12) yes
C3 . Rh1 . C6 . 78.54(12) yes
C2 . Rh1 . C7 . 78.83(13) yes
C3 . Rh1 . C7 . 97.15(13) yes
C6 . Rh1 . C7 . 35.05(13) yes
C2 . Rh1 . P1 . 95.48(9) yes
C3 . Rh1 . P1 . 87.28(9) yes
C6 . Rh1 . P1 . 161.25(10) yes
C7 . Rh1 . P1 . 161.98(10) yes
C2 . Rh1 . P2 . 163.62(10) yes
C3 . Rh1 . P2 . 160.83(10) yes
C6 . Rh1 . P2 . 99.16(8) yes
C7 . Rh1 . P2 . 91.10(9) yes
P1 . Rh1 . P2 . 90.20(3) yes
C2 . C1 . C8 . 109.0(3) yes
C2 . C1 . C9 . 110.6(3) yes
C8 . C1 . C9 . 108.7(3) yes
C2 . C1 . H11 . 108.769 no
C8 . C1 . H11 . 110.665 no
C9 . C1 . H11 . 109.091 no
Rh1 . C2 . C1 . 107.8(2) yes
Rh1 . C2 . C3 . 71.12(19) yes
C1 . C2 . C3 . 123.8(3) yes
Rh1 . C2 . H21 . 103(2) no
C1 . C2 . H21 . 116(2) no
C3 . C2 . H21 . 119(2) no
Rh1 . C3 . C2 . 73.6(2) yes
Rh1 . C3 . C4 . 103.0(2) yes
C2 . C3 . C4 . 121.4(3) yes
Rh1 . C3 . H31 . 105(2) no
C2 . C3 . H31 . 119(2) no
C4 . C3 . H31 . 118(2) no
C3 . C4 . C5 . 107.8(3) yes
C3 . C4 . H41 . 109.884 no
C5 . C4 . H41 . 109.883 no
C3 . C4 . H42 . 109.883 no
C5 . C4 . H42 . 109.883 no
H41 . C4 . H42 . 109.466 no
C4 . C5 . C6 . 109.2(3) yes
C4 . C5 . C9 . 108.7(3) yes
C6 . C5 . C9 . 110.3(3) yes
C4 . C5 . H51 . 110.426 no
C6 . C5 . H51 . 108.896 no
C9 . C5 . H51 . 109.339 no
Rh1 . C6 . C5 . 108.4(2) yes
Rh1 . C6 . C7 . 71.23(19) yes
C5 . C6 . C7 . 124.1(3) yes
Rh1 . C6 . H61 . 104(2) no
C5 . C6 . H61 . 113(2) no
C7 . C6 . H61 . 121(2) no
Rh1 . C7 . C6 . 73.72(19) yes
Rh1 . C7 . C8 . 102.6(2) yes
C6 . C7 . C8 . 121.9(3) yes
Rh1 . C7 . H71 . 107(2) no
C6 . C7 . H71 . 120(2) no
C8 . C7 . H71 . 116(2) no
C1 . C8 . C7 . 107.6(3) yes
C1 . C8 . H81 . 109.948 no
C7 . C8 . H81 . 109.949 no
C1 . C8 . H82 . 109.948 no
C7 . C8 . H82 . 109.948 no
H81 . C8 . H82 . 109.467 no
C1 . C9 . C5 . 106.6(3) yes
C1 . C9 . H91 . 110.186 no
C5 . C9 . H91 . 110.186 no
C1 . C9 . H92 . 110.186 no
C5 . C9 . H92 . 110.186 no
H91 . C9 . H92 . 109.466 no
Rh1 . P1 . C10 . 120.60(11) yes
Rh1 . P1 . C16 . 111.83(11) yes
C10 . P1 . C16 . 103.63(15) yes
Rh1 . P1 . C22 . 112.22(11) yes
C10 . P1 . C22 . 100.69(15) yes
C16 . P1 . C22 . 106.46(15) yes
P1 . C10 . C11 . 121.9(2) yes
P1 . C10 . C15 . 119.0(2) yes
C11 . C10 . C15 . 119.1(3) yes
C10 . C11 . C12 . 121.3(3) yes
C10 . C11 . H111 . 119.361 no
C12 . C11 . H111 . 119.362 no
C11 . C12 . C13 . 120.2(3) yes
C11 . C12 . H121 . 119.890 no
C13 . C12 . H121 . 119.889 no
C12 . C13 . C14 . 119.0(3) yes
C12 . C13 . H131 . 120.508 no
C14 . C13 . H131 . 120.508 no
C13 . C14 . C15 . 122.3(3) yes
C13 . C14 . H141 . 118.863 no
C15 . C14 . H141 . 118.864 no
C10 . C15 . C14 . 118.0(3) yes
C10 . C15 . C33 . 126.0(3) yes
C14 . C15 . C33 . 115.9(3) yes
P1 . C16 . C17 . 118.4(2) yes
P1 . C16 . C21 . 122.5(3) yes
C17 . C16 . C21 . 118.8(3) yes
C16 . C17 . C18 . 120.3(3) yes
C16 . C17 . H171 . 119.844 no
C18 . C17 . H171 . 119.845 no
C17 . C18 . C19 . 120.1(3) yes
C17 . C18 . H181 . 119.968 no
C19 . C18 . H181 . 119.968 no
C18 . C19 . C20 . 120.0(3) yes
C18 . C19 . H191 . 119.985 no
C20 . C19 . H191 . 119.985 no
C19 . C20 . C21 . 120.5(3) yes
C19 . C20 . H201 . 119.754 no
C21 . C20 . H201 . 119.754 no
C16 . C21 . C20 . 120.2(3) yes
C16 . C21 . H211 . 119.899 no
C20 . C21 . H211 . 119.899 no
P1 . C22 . C23 . 120.4(3) yes
P1 . C22 . C27 . 119.7(3) yes
C23 . C22 . C27 . 119.6(3) yes
C22 . C23 . C24 . 119.6(3) yes
C22 . C23 . H231 . 120.184 no
C24 . C23 . H231 . 120.184 no
C23 . C24 . C25 . 120.4(4) yes
C23 . C24 . H241 . 119.779 no
C25 . C24 . H241 . 119.779 no
C24 . C25 . C26 . 120.5(3) yes
C24 . C25 . H251 . 119.766 no
C26 . C25 . H251 . 119.766 no
C25 . C26 . C27 . 119.7(3) yes
C25 . C26 . H261 . 120.127 no
C27 . C26 . H261 . 120.126 no
C22 . C27 . C26 . 120.1(3) yes
C22 . C27 . H271 . 119.962 no
C26 . C27 . H271 . 119.961 no
Rh1 . P2 . C28 . 112.30(11) yes
Rh1 . P2 . C34 . 113.73(10) yes
C28 . P2 . C34 . 106.62(15) yes
Rh1 . P2 . C40 . 114.82(11) yes
C28 . P2 . C40 . 107.12(15) yes
C34 . P2 . C40 . 101.35(15) yes
P2 . C28 . C29 . 120.0(3) yes
P2 . C28 . C33 . 121.1(2) yes
C29 . C28 . C33 . 118.5(3) yes
C28 . C29 . C30 . 121.8(3) yes
C28 . C29 . H291 . 119.104 no
C30 . C29 . H291 . 119.104 no
C29 . C30 . C31 . 119.9(3) yes
C29 . C30 . H301 . 120.045 no
C31 . C30 . H301 . 120.045 no
C30 . C31 . C32 . 119.3(3) yes
C30 . C31 . H311 . 120.350 no
C32 . C31 . H311 . 120.350 no
C31 . C32 . C33 . 121.8(3) yes
C31 . C32 . H321 . 119.077 no
C33 . C32 . H321 . 119.077 no
C15 . C33 . C28 . 124.2(3) yes
C15 . C33 . C32 . 117.1(3) yes
C28 . C33 . C32 . 118.4(3) yes
P2 . C34 . C35 . 120.7(3) yes
P2 . C34 . C39 . 120.2(3) yes
C35 . C34 . C39 . 118.3(3) yes
C34 . C35 . C36 . 120.9(3) yes
C34 . C35 . H351 . 119.566 no
C36 . C35 . H351 . 119.565 no
C35 . C36 . C37 . 120.4(4) yes
C35 . C36 . H361 . 119.811 no
C37 . C36 . H361 . 119.811 no
C36 . C37 . C38 . 119.7(3) yes
C36 . C37 . H371 . 120.159 no
C38 . C37 . H371 . 120.159 no
C37 . C38 . C39 . 120.5(4) yes
C37 . C38 . H381 . 119.768 no
C39 . C38 . H381 . 119.769 no
C34 . C39 . C38 . 120.2(3) yes
C34 . C39 . H391 . 119.890 no
C38 . C39 . H391 . 119.891 no
P2 . C40 . C41 . 122.1(3) yes
P2 . C40 . C45 . 118.3(3) yes
C41 . C40 . C45 . 119.5(3) yes
C40 . C41 . C42 . 120.1(3) yes
C40 . C41 . H411 . 119.928 no
C42 . C41 . H411 . 119.928 no
C41 . C42 . C43 . 120.5(3) yes
C41 . C42 . H421 . 119.773 no
C43 . C42 . H421 . 119.774 no
C42 . C43 . C44 . 119.3(3) yes
C42 . C43 . H431 . 120.356 no
C44 . C43 . H431 . 120.356 no
C43 . C44 . C45 . 120.8(3) yes
C43 . C44 . H441 . 119.594 no
C45 . C44 . H441 . 119.594 no
C40 . C45 . C44 . 119.8(3) yes
C40 . C45 . H451 . 120.091 no
C44 . C45 . H451 . 120.090 no
O1 . S1 . O2 . 115.6(2) yes
O1 . S1 . O3 . 114.6(2) yes
O2 . S1 . O3 . 115.72(19) yes
O1 . S1 . C46 . 102.7(2) yes
O2 . S1 . C46 . 102.8(2) yes
O3 . S1 . C46 . 102.6(2) yes
S1 . C46 . F1 . 111.9(3) yes
S1 . C46 . F2 . 111.5(3) yes
F1 . C46 . F2 . 107.9(3) yes
S1 . C46 . F3 . 111.8(3) yes
F1 . C46 . F3 . 106.7(3) yes
F2 . C46 . F3 . 106.7(3) yes
Cl1 . C47 . Cl2 . 114.2(3) yes
Cl1 . C47 . H471 . 108.270 no
Cl2 . C47 . H471 . 108.270 no
Cl1 . C47 . H472 . 108.271 no
Cl2 . C47 . H472 . 108.270 no
H471 . C47 . H472 . 109.467 no

loop_
_geom_bond_atom_site_label_1
_geom_bond_site_symmetry_1
_geom_bond_atom_site_label_2
_geom_bond_site_symmetry_2
_geom_bond_distance
_geom_bond_publ_flag
Rh1 . C2 . 2.295(3) yes
Rh1 . C3 . 2.264(3) yes
Rh1 . C6 . 2.286(3) yes
Rh1 . C7 . 2.255(3) yes
Rh1 . P1 . 2.2903(8) yes
Rh1 . P2 . 2.3072(8) yes
C1 . C2 . 1.517(5) yes
C1 . C8 . 1.530(5) yes
C1 . C9 . 1.527(5) yes
C1 . H11 . 1.000 no
C2 . C3 . 1.383(5) yes
C2 . H21 . 0.92(4) no
C3 . C4 . 1.504(5) yes
C3 . H31 . 0.93(4) no
C4 . C5 . 1.518(5) yes
C4 . H41 . 1.000 no
C4 . H42 . 1.000 no
C5 . C6 . 1.517(5) yes
C5 . C9 . 1.534(5) yes
C5 . H51 . 1.000 no
C6 . C7 . 1.368(5) yes
C6 . H61 . 0.92(3) no
C7 . C8 . 1.500(5) yes
C7 . H71 . 0.96(4) no
C8 . H81 . 1.000 no
C8 . H82 . 1.000 no
C9 . H91 . 1.000 no
C9 . H92 . 1.000 no
P1 . C10 . 1.838(3) yes
P1 . C16 . 1.831(3) yes
P1 . C22 . 1.827(3) yes
C10 . C11 . 1.393(5) yes
C10 . C15 . 1.415(4) yes
C11 . C12 . 1.394(5) yes
C11 . H111 . 1.000 no
C12 . C13 . 1.376(5) yes
C12 . H121 . 1.000 no
C13 . C14 . 1.388(5) yes
C13 . H131 . 1.000 no
C14 . C15 . 1.402(5) yes
C14 . H141 . 1.000 no
C15 . C33 . 1.485(5) yes
C16 . C17 . 1.398(5) yes
C16 . C21 . 1.395(5) yes
C17 . C18 . 1.403(4) yes
C17 . H171 . 1.000 no
C18 . C19 . 1.383(6) yes
C18 . H181 . 1.000 no
C19 . C20 . 1.377(6) yes
C19 . H191 . 1.000 no
C20 . C21 . 1.402(5) yes
C20 . H201 . 1.000 no
C21 . H211 . 1.000 no
C22 . C23 . 1.399(5) yes
C22 . C27 . 1.399(5) yes
C23 . C24 . 1.396(5) yes
C23 . H231 . 1.000 no
C24 . C25 . 1.375(6) yes
C24 . H241 . 1.000 no
C25 . C26 . 1.392(6) yes
C25 . H251 . 1.000 no
C26 . C27 . 1.394(5) yes
C26 . H261 . 1.000 no
C27 . H271 . 1.000 no
P2 . C28 . 1.841(3) yes
P2 . C34 . 1.839(3) yes
P2 . C40 . 1.828(3) yes
C28 . C29 . 1.393(5) yes
C28 . C33 . 1.416(5) yes
C29 . C30 . 1.387(5) yes
C29 . H291 . 1.000 no
C30 . C31 . 1.380(5) yes
C30 . H301 . 1.000 no
C31 . C32 . 1.384(5) yes
C31 . H311 . 1.000 no
C32 . C33 . 1.404(5) yes
C32 . H321 . 1.000 no
C34 . C35 . 1.398(5) yes
C34 . C39 . 1.409(5) yes
C35 . C36 . 1.389(5) yes
C35 . H351 . 1.000 no
C36 . C37 . 1.382(6) yes
C36 . H361 . 1.000 no
C37 . C38 . 1.390(6) yes
C37 . H371 . 1.000 no
C38 . C39 . 1.391(5) yes
C38 . H381 . 1.000 no
C39 . H391 . 1.000 no
C40 . C41 . 1.396(5) yes
C40 . C45 . 1.391(5) yes
C41 . C42 . 1.387(5) yes
C41 . H411 . 1.000 no
C42 . C43 . 1.388(6) yes
C42 . H421 . 1.000 no
C43 . C44 . 1.386(6) yes
C43 . H431 . 1.000 no
C44 . C45 . 1.389(5) yes
C44 . H441 . 1.000 no
C45 . H451 . 1.000 no
S1 . O1 . 1.435(4) yes
S1 . O2 . 1.445(3) yes
S1 . O3 . 1.438(3) yes
S1 . C46 . 1.818(4) yes
C46 . F1 . 1.328(5) yes
C46 . F2 . 1.332(4) yes
C46 . F3 . 1.337(5) yes
C47 . Cl1 . 1.738(6) yes
C47 . Cl2 . 1.743(6) yes
C47 . H471 . 1.000 no
C47 . H472 . 1.000 no
